data_7227095
loop_
_publ_author_name
'jungang, deng'
'Yunpeng, Du'
'Wei, Chen'
'Xiang, Fu'
'Hang, Deng'

_publ_section_title
;
 Synthesis and biological evaluation of heterocyclic hydrazone transition
 metal complexes as potential anticancer agents
;
_journal_name_full 'RSC Adv.'
_journal_paper_doi 10.1039/C6RA23477A
_journal_year 2016
_chemical_formula_moiety 'Cl, C17 H14 N3 O2, H2 O'
_chemical_formula_sum 'C17 H16 Cl N3 O3'
_chemical_formula_weight 345.78
_chemical_name_systematic
;
 ? 
;
_space_group_crystal_system monoclinic
_space_group_IT_number 14
_space_group_name_Hall '-P 2ybc'
_space_group_name_H-M_alt 'P 1 21/c 1'
_symmetry_space_group_name_Hall '-P 2ybc'
_symmetry_space_group_name_H-M 'P 1 21/c 1'
_atom_sites_solution_hydrogens geom
_atom_sites_solution_primary direct
_atom_sites_solution_secondary difmap
_audit_creation_date 2016-05-14
_audit_creation_method
;
Olex2 1.2
(compiled 2016.02.19 svn.r3266 for OlexSys, GUI svn.r5155)
;
_audit_update_record
;
2016-08-23 deposited with the CCDC.
2016-11-11 downloaded from the CCDC.
;
_cell_angle_alpha 90.00
_cell_angle_beta 103.578(4)
_cell_angle_gamma 90.00
_cell_formula_units_Z 4
_cell_length_a 7.2591(3)
_cell_length_b 18.7570(10)
_cell_length_c 12.2090(5)
_cell_measurement_reflns_used 2199
_cell_measurement_temperature 296.15
_cell_measurement_theta_max 28.5247
_cell_measurement_theta_min 2.8809
_cell_volume 1615.90(13)
_computing_cell_refinement
;
CrysAlisPro, Agilent Technologies,
Version 1.171.35.21 (release 20-01-2012 CrysAlis171 .NET)
(compiled Jan 23 2012,18:06:46)
;
_computing_data_collection
;
CrysAlisPro, Agilent Technologies,
Version 1.171.35.21 (release 20-01-2012 CrysAlis171 .NET)
(compiled Jan 23 2012,18:06:46)
;
_computing_data_reduction
;
CrysAlisPro, Agilent Technologies,
Version 1.171.35.21 (release 20-01-2012 CrysAlis171 .NET)
(compiled Jan 23 2012,18:06:46)
;
_computing_molecular_graphics 'Olex2 (Dolomanov et al., 2009)'
_computing_publication_material 'Olex2 (Dolomanov et al., 2009)'
_computing_structure_refinement 'XL (Sheldrick, 2008)'
_computing_structure_solution 'XS (Sheldrick, 2008)'
_diffrn_ambient_temperature 296.15
_diffrn_detector_area_resol_mean 15.9784
_diffrn_measured_fraction_theta_full 0.998
_diffrn_measured_fraction_theta_max 0.998
_diffrn_measurement_details
;
#__ type_ start__ end____ width___ exp.time_
  1 omega  -14.00   16.00   1.0000   18.0000
omega____ theta____ kappa____ phi______ frames
    -      -20.2889  -99.0000   30.0000 30

#__ type_ start__ end____ width___ exp.time_
  2 omega  -48.00   40.00   1.0000   18.0000
omega____ theta____ kappa____ phi______ frames
    -       21.3827  -57.0000 -120.0000 88

#__ type_ start__ end____ width___ exp.time_
  3 omega   23.00   49.00   1.0000   18.0000
omega____ theta____ kappa____ phi______ frames
    -       21.3827   57.0000  120.0000 26

#__ type_ start__ end____ width___ exp.time_
  4 omega   -3.00   88.00   1.0000   18.0000
omega____ theta____ kappa____ phi______ frames
    -       21.3827  -19.0000  -90.0000 91

#__ type_ start__ end____ width___ exp.time_
  5 omega  -45.00    5.00   1.0000   18.0000
omega____ theta____ kappa____ phi______ frames
    -       21.3827   19.0000   30.0000 50
;
_diffrn_measurement_device_type 'SuperNova, Single source at offset), Eos'
_diffrn_measurement_method '\w scans'
_diffrn_orient_matrix_UB_11 -0.0059405000
_diffrn_orient_matrix_UB_12 -0.0355549000
_diffrn_orient_matrix_UB_13 -0.0202195000
_diffrn_orient_matrix_UB_21 -0.0900879000
_diffrn_orient_matrix_UB_22 0.0074886000
_diffrn_orient_matrix_UB_23 -0.0356661000
_diffrn_orient_matrix_UB_31 0.0442309000
_diffrn_orient_matrix_UB_32 0.0103973000
_diffrn_orient_matrix_UB_33 -0.0435143000
_diffrn_radiation_monochromator mirror
_diffrn_radiation_type MoK\a
_diffrn_radiation_wavelength 0.71073
_diffrn_reflns_av_R_equivalents 0.0342
_diffrn_reflns_av_unetI/netI 0.0550
_diffrn_reflns_limit_h_max 9
_diffrn_reflns_limit_h_min -9
_diffrn_reflns_limit_k_max 21
_diffrn_reflns_limit_k_min -23
_diffrn_reflns_limit_l_max 15
_diffrn_reflns_limit_l_min -14
_diffrn_reflns_number 7902
_diffrn_reflns_theta_full 26.36
_diffrn_reflns_theta_max 26.36
_diffrn_reflns_theta_min 2.89
_diffrn_source 'SuperNova (Mo) X-ray Source'
_exptl_absorpt_coefficient_mu 0.257
_exptl_absorpt_correction_T_max 1.00000
_exptl_absorpt_correction_T_min 0.85852
_exptl_absorpt_correction_type multi-scan
_exptl_absorpt_process_details
;
CrysAlisPro, Agilent Technologies,
Version 1.171.35.21 (release 20-01-2012 CrysAlis171 .NET)
(compiled Jan 23 2012,18:06:46)
Empirical absorption correction using spherical harmonics,
 implemented in SCALE3 ABSPACK scaling algorithm.
;
_exptl_crystal_colour 'yellowish yellow'
_exptl_crystal_colour_modifier yellowish
_exptl_crystal_colour_primary yellow
_exptl_crystal_density_diffrn 1.421
_exptl_crystal_density_method 'not measured'
_exptl_crystal_description block
_exptl_crystal_F_000 720
_exptl_crystal_size_max 0.22
_exptl_crystal_size_mid 0.21
_exptl_crystal_size_min 0.14
_refine_diff_density_max 0.174
_refine_diff_density_min -0.207
_refine_diff_density_rms 0.044
_refine_ls_extinction_method none
_refine_ls_goodness_of_fit_ref 1.026
_refine_ls_hydrogen_treatment constr
_refine_ls_matrix_type full
_refine_ls_number_parameters 221
_refine_ls_number_reflns 3289
_refine_ls_number_restraints 0
_refine_ls_restrained_S_all 1.026
_refine_ls_R_factor_all 0.0867
_refine_ls_R_factor_gt 0.0466
_refine_ls_shift/su_max 0.000
_refine_ls_shift/su_mean 0.000
_refine_ls_structure_factor_coef Fsqd
_refine_ls_weighting_details 'calc w=1/[\s^2^(Fo^2^)+(0.0422P)^2^+0.0000P] where P=(Fo^2^+2Fc^2^)/3'
_refine_ls_weighting_scheme calc
_refine_ls_wR_factor_gt 0.0956
_refine_ls_wR_factor_ref 0.1135
_reflns_number_gt 2083
_reflns_number_total 3289
_reflns_threshold_expression >2sigma(I)
_cod_data_source_file c6ra23477a1.cif
_cod_data_source_block 1124-yf-jm-n13-2-01
_cod_database_code 7227095
_reflns_odcompleteness_completeness 99.74
_reflns_odcompleteness_iscentric 1
_reflns_odcompleteness_theta 26.32
_olex2_refinement_description
;
1. Fixed Uiso
 At 1.2 times of:
  All C(H) groups, All N(H) groups
 At 1.5 times of:
  All O(H) groups, All O(H,H) groups
2.a Free rotating group:
 O3(H3A,H3B)
2.b Aromatic/amide H refined with riding coordinates:
 N1(H1), N2(H2), C11(H11), C4(H4), C8(H8), C10(H10), C5(H5), C13(H13), C2(H2B),
  C14(H14), C16(H16), C1(H1A), C15(H15)
2.c Idealised tetrahedral OH refined as rotating group:
 O2(H2A)
;
_olex2_submission_special_instructions 'No special instructions were received'

loop_
_space_group_symop_id
_space_group_symop_operation_xyz
1 'x, y, z'
2 '-x, y+1/2, -z+1/2'
3 '-x, -y, -z'
4 'x, -y-1/2, z-1/2'

loop_
_atom_site_label
_atom_site_type_symbol
_atom_site_fract_x
_atom_site_fract_y
_atom_site_fract_z
_atom_site_U_iso_or_equiv
_atom_site_adp_type
_atom_site_occupancy
_atom_site_calc_flag
_atom_site_refinement_flags_posn
Cl1 Cl -0.22931(9) 0.38163(4) 0.28550(5) 0.0572(2) Uani 1 d .
N1 N -0.4725(2) 0.41201(10) -0.22016(14) 0.0347(4) Uani 1 d .
H1 H -0.4353 0.4557 -0.2135 0.042 Uiso 1 calc R
N2 N -0.1925(2) 0.49383(10) 0.08170(14) 0.0415(5) Uani 1 d .
H2 H -0.1692 0.4688 0.1424 0.050 Uiso 1 calc R
N3 N -0.2855(2) 0.46568(11) -0.01845(14) 0.0390(5) Uani 1 d .
C17 C -0.5648(3) 0.38760(12) -0.32466(17) 0.0326(5) Uani 1 d .
O1 O -0.1714(2) 0.59906(9) -0.00466(13) 0.0540(5) Uani 1 d .
O3 O -0.3654(2) 0.55324(10) -0.22541(13) 0.0567(5) Uani 1 d .
H3A H -0.4708 0.5751 -0.2381 0.085 Uiso 1 d G
H3B H -0.3072 0.5592 -0.1570 0.085 Uiso 1 d G
C6 C -0.0364(3) 0.59396(13) 0.19244(18) 0.0342(5) Uani 1 d .
O2 O 0.2165(2) 0.69532(9) 0.49028(13) 0.0556(5) Uani 1 d .
H2A H 0.2295 0.6681 0.5441 0.083 Uiso 1 calc GR
C12 C -0.6231(3) 0.31603(12) -0.33663(18) 0.0352(5) Uani 1 d .
C9 C -0.4382(3) 0.37079(13) -0.12865(17) 0.0339(5) Uani 1 d .
C11 C -0.5850(3) 0.27286(13) -0.24034(18) 0.0411(6) Uani 1 d .
H11 H -0.6213 0.2252 -0.2463 0.049 Uiso 1 calc R
C4 C 0.0842(3) 0.58937(13) 0.39347(18) 0.0393(6) Uani 1 d .
H4 H 0.1070 0.5638 0.4605 0.047 Uiso 1 calc R
C3 C 0.1368(3) 0.65979(13) 0.39410(18) 0.0383(6) Uani 1 d .
C8 C -0.3379(3) 0.40088(14) -0.02075(18) 0.0403(6) Uani 1 d .
H8 H -0.3131 0.3734 0.0445 0.048 Uiso 1 calc R
C10 C -0.4955(3) 0.29981(13) -0.13806(18) 0.0410(6) Uani 1 d .
H10 H -0.4727 0.2708 -0.0745 0.049 Uiso 1 calc R
C5 C -0.0024(3) 0.55658(12) 0.29330(18) 0.0391(6) Uani 1 d .
H5 H -0.0383 0.5090 0.2935 0.047 Uiso 1 calc R
C7 C -0.1370(3) 0.56385(14) 0.08235(19) 0.0394(6) Uani 1 d .
C13 C -0.7188(3) 0.29116(14) -0.44413(18) 0.0435(6) Uani 1 d .
H13 H -0.7579 0.2439 -0.4539 0.052 Uiso 1 calc R
C2 C 0.1085(3) 0.69742(13) 0.29380(18) 0.0414(6) Uani 1 d .
H2B H 0.1474 0.7447 0.2937 0.050 Uiso 1 calc R
C14 C -0.7535(3) 0.33681(15) -0.53329(19) 0.0492(7) Uani 1 d .
H14 H -0.8176 0.3206 -0.6040 0.059 Uiso 1 calc R
C16 C -0.6007(3) 0.43380(13) -0.41757(18) 0.0410(6) Uani 1 d .
H16 H -0.5619 0.4812 -0.4096 0.049 Uiso 1 calc R
C1 C 0.0225(3) 0.66436(13) 0.19453(19) 0.0407(6) Uani 1 d .
H1A H 0.0035 0.6897 0.1274 0.049 Uiso 1 calc R
C15 C -0.6938(3) 0.40782(15) -0.51965(19) 0.0473(6) Uani 1 d .
H15 H -0.7182 0.4380 -0.5818 0.057 Uiso 1 calc R

loop_
_atom_site_aniso_label
_atom_site_aniso_U_11
_atom_site_aniso_U_22
_atom_site_aniso_U_33
_atom_site_aniso_U_23
_atom_site_aniso_U_13
_atom_site_aniso_U_12
Cl1 0.0764(5) 0.0492(4) 0.0405(4) 0.0032(3) 0.0022(3) -0.0027(3)
N1 0.0381(10) 0.0355(11) 0.0279(10) -0.0006(9) 0.0024(7) 0.0002(8)
N2 0.0517(11) 0.0447(13) 0.0228(10) 0.0003(9) -0.0018(8) -0.0015(10)
N3 0.0425(10) 0.0439(13) 0.0270(10) -0.0035(9) 0.0008(8) -0.0004(9)
C17 0.0308(10) 0.0388(14) 0.0275(12) -0.0009(10) 0.0051(8) 0.0019(10)
O1 0.0723(11) 0.0516(12) 0.0313(10) 0.0066(8) -0.0015(8) -0.0043(9)
O3 0.0759(12) 0.0560(13) 0.0326(10) 0.0006(9) 0.0017(8) 0.0014(10)
C6 0.0318(11) 0.0409(14) 0.0289(12) -0.0013(11) 0.0051(9) 0.0034(10)
O2 0.0703(11) 0.0540(12) 0.0357(10) -0.0038(9) -0.0014(8) -0.0200(9)
C12 0.0338(11) 0.0398(15) 0.0317(13) -0.0026(11) 0.0073(9) 0.0020(10)
C9 0.0311(10) 0.0417(15) 0.0281(12) 0.0042(11) 0.0054(8) 0.0030(10)
C11 0.0440(13) 0.0329(14) 0.0450(15) -0.0007(12) 0.0078(10) -0.0025(11)
C4 0.0444(12) 0.0413(15) 0.0287(13) 0.0020(11) 0.0017(9) -0.0031(11)
C3 0.0358(11) 0.0455(16) 0.0311(13) -0.0066(11) 0.0026(9) -0.0047(11)
C8 0.0459(13) 0.0472(16) 0.0245(12) 0.0040(11) 0.0017(9) 0.0033(12)
C10 0.0436(12) 0.0393(15) 0.0383(14) 0.0102(12) 0.0062(10) 0.0019(11)
C5 0.0428(12) 0.0371(14) 0.0343(13) -0.0013(11) 0.0030(9) -0.0015(11)
C7 0.0372(12) 0.0446(16) 0.0365(14) 0.0006(12) 0.0086(10) 0.0040(11)
C13 0.0432(12) 0.0456(16) 0.0409(14) -0.0083(13) 0.0080(10) -0.0003(11)
C2 0.0453(13) 0.0384(15) 0.0393(14) 0.0004(12) 0.0073(10) -0.0066(11)
C14 0.0483(13) 0.064(2) 0.0326(14) -0.0111(13) 0.0045(10) 0.0024(13)
C16 0.0466(12) 0.0427(15) 0.0323(13) 0.0048(11) 0.0068(10) -0.0030(11)
C1 0.0407(12) 0.0456(16) 0.0347(13) 0.0073(12) 0.0068(10) 0.0028(11)
C15 0.0518(14) 0.0591(18) 0.0288(13) 0.0044(12) 0.0051(10) 0.0023(13)

loop_
_atom_type_symbol
_atom_type_description
_atom_type_scat_dispersion_real
_atom_type_scat_dispersion_imag
_atom_type_scat_source
C C 0.0033 0.0016 'International Tables Vol C Tables 4.2.6.8 and 6.1.1.4'
H H 0.0000 0.0000 'International Tables Vol C Tables 4.2.6.8 and 6.1.1.4'
Cl Cl 0.1484 0.1585 'International Tables Vol C Tables 4.2.6.8 and 6.1.1.4'
N N 0.0061 0.0033 'International Tables Vol C Tables 4.2.6.8 and 6.1.1.4'
O O 0.0106 0.0060 'International Tables Vol C Tables 4.2.6.8 and 6.1.1.4'

loop_
_geom_angle_atom_site_label_1
_geom_angle_atom_site_label_2
_geom_angle_atom_site_label_3
_geom_angle
C9 N1 C17 122.7(2)
N3 N2 C7 117.42(19)
C8 N3 N2 118.34(19)
N1 C17 C12 119.00(19)
N1 C17 C16 120.2(2)
C16 C17 C12 120.8(2)
C5 C6 C7 124.0(2)
C1 C6 C5 118.4(2)
C1 C6 C7 117.6(2)
C17 C12 C13 118.9(2)
C11 C12 C17 118.03(19)
C11 C12 C13 123.1(2)
N1 C9 C8 119.2(2)
N1 C9 C10 119.49(19)
C10 C9 C8 121.3(2)
C10 C11 C12 120.8(2)
C3 C4 C5 120.1(2)
O2 C3 C4 122.6(2)
O2 C3 C2 117.3(2)
C4 C3 C2 120.1(2)
N3 C8 C9 118.2(2)
C11 C10 C9 120.0(2)
C4 C5 C6 120.6(2)
N2 C7 C6 116.8(2)
O1 C7 N2 120.7(2)
O1 C7 C6 122.5(2)
C14 C13 C12 119.6(2)
C1 C2 C3 119.5(2)
C13 C14 C15 120.7(2)
C15 C16 C17 118.5(2)
C2 C1 C6 121.4(2)
C16 C15 C14 121.6(2)

loop_
_geom_bond_atom_site_label_1
_geom_bond_atom_site_label_2
_geom_bond_distance
N1 C17 1.373(2)
N1 C9 1.333(3)
N2 N3 1.357(2)
N2 C7 1.373(3)
N3 C8 1.272(3)
C17 C12 1.405(3)
C17 C16 1.402(3)
O1 C7 1.226(3)
C6 C5 1.388(3)
C6 C7 1.483(3)
C6 C1 1.386(3)
O2 C3 1.356(2)
C12 C11 1.401(3)
C12 C13 1.412(3)
C9 C8 1.461(3)
C9 C10 1.392(3)
C11 C10 1.362(3)
C4 C3 1.374(3)
C4 C5 1.381(3)
C3 C2 1.386(3)
C13 C14 1.361(3)
C2 C1 1.374(3)
C14 C15 1.399(3)
C16 C15 1.361(3)
